data_4322085
loop_
_publ_author_name
'Elena V. Rybak-Akimova'
'Alexander Y. Nazarenko'
'Svetlana S. Silchenko'

_publ_section_title
;
 Unusual Ligand Isomerization Dictated by Coordination Requirements of the
 Metal Ion: A Double-Bond Shift in Cu(II)-Assisted Template Condensation
 between Diacetylpyridine and a Tripodal Tetramine
;
_journal_name_full 'Inorganic Chemistry'
_journal_page_first 2974
_journal_page_last 2980
_journal_paper_doi 10.1021/ic990027n
_journal_volume 38
_journal_year 1999
_chemical_formula_sum 'C18 H30 Cl2 Cu N5 O8.5'
_chemical_formula_weight 586.91
_chemical_name_systematic
; 

 ? 

;
_space_group_IT_number 14
_symmetry_cell_setting monoclinic
_symmetry_space_group_name_Hall '-P 2ybc'
_symmetry_space_group_name_H-M 'P 1 21/c 1'
_atom_sites_solution_hydrogens geom
_atom_sites_solution_primary direct
_atom_sites_solution_secondary difmap
_audit_creation_method SHELXL-97
_cell_angle_alpha 90.00
_cell_angle_beta 112.03(2)
_cell_angle_gamma 90.00
_cell_formula_units_Z 4
_cell_length_a 16.676(4)
_cell_length_b 9.238(2)
_cell_length_c 17.460(4)
_cell_measurement_temperature 293(2)
_cell_volume 2493.4(10)
_computing_structure_refinement 'SHELXL-97 (Sheldrick, 1997)'
_computing_structure_solution 'SHELXS-97 (Sheldrick, 1990)'
_diffrn_ambient_temperature 293(2)
_diffrn_measured_fraction_theta_full 0.893
_diffrn_measured_fraction_theta_max 0.893
_diffrn_radiation_monochromator graphite
_diffrn_radiation_source 'fine-focus sealed tube'
_diffrn_radiation_type MoK\a
_diffrn_radiation_wavelength 0.71073
_diffrn_reflns_av_R_equivalents 0.0545
_diffrn_reflns_av_sigmaI/netI 0.0571
_diffrn_reflns_limit_h_max 16
_diffrn_reflns_limit_h_min -1
_diffrn_reflns_limit_k_max 10
_diffrn_reflns_limit_k_min -1
_diffrn_reflns_limit_l_max 17
_diffrn_reflns_limit_l_min -19
_diffrn_reflns_number 4222
_diffrn_reflns_theta_full 23.00
_diffrn_reflns_theta_max 23.00
_diffrn_reflns_theta_min 2.36
_exptl_absorpt_coefficient_mu 1.145
_exptl_crystal_density_diffrn 1.563
_exptl_crystal_density_method 'not measured'
_exptl_crystal_F_000 1216
_exptl_crystal_size_max 0.55
_exptl_crystal_size_mid 0.35
_exptl_crystal_size_min 0.3
_refine_diff_density_max 0.811
_refine_diff_density_min -0.720
_refine_diff_density_rms 0.089
_refine_ls_extinction_method none
_refine_ls_goodness_of_fit_ref 1.011
_refine_ls_hydrogen_treatment mixed
_refine_ls_matrix_type full
_refine_ls_number_parameters 361
_refine_ls_number_reflns 3315
_refine_ls_number_restraints 0
_refine_ls_restrained_S_all 1.011
_refine_ls_R_factor_all 0.0915
_refine_ls_R_factor_gt 0.0602
_refine_ls_shift/su_max 0.077
_refine_ls_shift/su_mean 0.003
_refine_ls_structure_factor_coef Fsqd
_refine_ls_weighting_details 'w=1/[\s^2^(Fo^2^)+(0.1067P)^2^+2.8595P] where P=(Fo^2^+2Fc^2^)/3'
_refine_ls_weighting_scheme calc
_refine_ls_wR_factor_gt 0.1539
_refine_ls_wR_factor_ref 0.1764
_reflns_number_gt 2351
_reflns_number_total 3315
_reflns_threshold_expression >2sigma(I)
_cod_data_source_file ic990027n_2.cif
_cod_data_source_block lena1d
_cod_depositor_comments
;
The following automatic conversions were performed:

'_refine_ls_weighting_scheme' value 'calc
w=1/[\s^2^(Fo^2^)+(0.1067P)^2^+2.8595P] where P=(Fo^2^+2Fc^2^)/3' was
changed to 'calc'. New tag '_refine_ls_weighting_details' was
created. The value of the new tag was set to
'w=1/[\s^2^(Fo^2^)+(0.1067P)^2^+2.8595P] where P=(Fo^2^+2Fc^2^)/3'.

Automatic conversion script
Id: cif_fix_values 3143 2015-03-26 13:38:13Z robertas 
;
_cod_original_formula_sum 'C18 H30 Cl2 Cu N5 O8.50'
_cod_database_code 4322085

loop_
_symmetry_equiv_pos_as_xyz
'x, y, z'
'-x, y+1/2, -z+1/2'
'-x, -y, -z'
'x, -y-1/2, z-1/2'

loop_
_atom_site_label
_atom_site_type_symbol
_atom_site_fract_x
_atom_site_fract_y
_atom_site_fract_z
_atom_site_U_iso_or_equiv
_atom_site_adp_type
_atom_site_occupancy
_atom_site_calc_flag
_atom_site_refinement_flags
_atom_site_disorder_assembly
_atom_site_disorder_group
Cu Cu 0.25179(5) 0.30348(8) 0.00887(4) 0.0475(3) Uani 1 d . . .
N1 N 0.3775(4) 0.2780(7) 0.0909(3) 0.0576(15) Uani 1 d . . .
N2 N 0.3061(4) 0.4761(6) -0.0134(3) 0.0543(14) Uani 1 d . . .
N4 N 0.2017(4) 0.1086(5) 0.0116(3) 0.0562(14) Uani 1 d . . .
N3 N 0.1729(3) 0.3463(6) -0.1085(3) 0.0537(14) Uani 1 d . . .
N5 N 0.1986(4) 0.4035(6) 0.0930(3) 0.0583(14) Uani 1 d . . .
H5C H 0.1980 0.4863 0.0868 0.080 Uiso 1 d R . .
H5D H 0.2298 0.3876 0.1377 0.080 Uiso 1 d R . .
C1 C 0.2651(5) 0.5576(8) -0.0780(4) 0.0616(19) Uani 1 d . . .
C2 C 0.1762(5) 0.4998(8) -0.1324(4) 0.0643(19) Uani 1 d . . .
H2A H 0.1715 0.5026 -0.1852 0.080 Uiso 1 d R . .
C10 C 0.3873(5) 0.5062(8) 0.0399(4) 0.0615(19) Uani 1 d . . .
C14 C 0.1138(5) 0.1148(8) 0.0185(5) 0.0663(19) Uani 1 d . . .
H14A H 0.0971 0.0289 0.0194 0.080 Uiso 1 d R . .
H14B H 0.0790 0.1541 -0.0247 0.080 Uiso 1 d R . .
C15 C 0.1070(5) 0.1957(7) 0.0906(5) 0.070(2) Uani 1 d . . .
H15A H 0.1532 0.1650 0.1385 0.080 Uiso 1 d R . .
H15B H 0.0548 0.1709 0.0969 0.080 Uiso 1 d R . .
C6 C 0.2613(6) 0.0166(8) 0.0816(5) 0.078(2) Uani 1 d . . .
H6A H 0.2399 -0.0839 0.0712 0.080 Uiso 1 d R . .
H6B H 0.2563 0.0488 0.1335 0.080 Uiso 1 d R . .
C4 C 0.1273(5) 0.1007(9) -0.1466(4) 0.078(2) Uani 1 d . . .
H4A H 0.1288 0.0518 -0.1887 0.080 Uiso 1 d R . .
H4B H 0.0766 0.0860 -0.1444 0.080 Uiso 1 d R . .
C3 C 0.1329(5) 0.2557(9) -0.1627(4) 0.065(2) Uani 1 d . . .
H3A H 0.1101 0.2833 -0.2072 0.080 Uiso 1 d R . .
C7 C 0.3566(5) 0.0184(8) 0.0940(5) 0.073(2) Uani 1 d . . .
H7A H 0.3603 0.0158 0.0405 0.080 Uiso 1 d R . .
H7B H 0.3840 -0.0675 0.1232 0.080 Uiso 1 d R . .
C9 C 0.4250(5) 0.3912(10) 0.1010(4) 0.067(2) Uani 1 d . . .
C13 C 0.3018(7) 0.6846(8) -0.0907(6) 0.086(3) Uani 1 d . . .
H13A H 0.2785 0.7307 -0.1252 0.080 Uiso 1 d R . .
C8 C 0.4072(5) 0.1484(9) 0.1388(4) 0.075(2) Uani 1 d . . .
H8A H 0.3998 0.1577 0.1864 0.080 Uiso 1 d R . .
H8B H 0.4634 0.1372 0.1499 0.080 Uiso 1 d R . .
C11 C 0.4254(6) 0.6332(10) 0.0302(6) 0.087(3) Uani 1 d . . .
H11A H 0.4683 0.6514 0.0597 0.080 Uiso 1 d R . .
C12 C 0.3827(8) 0.7206(10) -0.0346(7) 0.098(3) Uani 1 d . . .
H12A H 0.4036 0.7908 -0.0405 0.080 Uiso 1 d R . .
C16 C 0.1126(5) 0.3579(8) 0.0856(5) 0.067(2) Uani 1 d . . .
H16A H 0.0748 0.3867 0.0352 0.080 Uiso 1 d R . .
H16B H 0.0971 0.4010 0.1249 0.080 Uiso 1 d R . .
C5 C 0.1912(5) 0.0345(8) -0.0680(4) 0.066(2) Uani 1 d . . .
H5A H 0.1755 -0.0696 -0.0642 0.080 Uiso 1 d R . .
H5B H 0.2489 0.0358 -0.0738 0.080 Uiso 1 d R . .
C18 C 0.5135(5) 0.4076(12) 0.1657(5) 0.099(3) Uani 1 d . . .
H18A H 0.5272 0.3293 0.1973 0.080 Uiso 1 d R . .
H18B H 0.5515 0.4196 0.1417 0.080 Uiso 1 d R . .
H18C H 0.5145 0.4844 0.1965 0.080 Uiso 1 d R . .
C17 C 0.1026(5) 0.5864(9) -0.1238(5) 0.083(2) Uani 1 d . . .
H17A H 0.0481 0.5477 -0.1595 0.080 Uiso 1 d R . .
H17B H 0.1069 0.5800 -0.0677 0.080 Uiso 1 d R . .
H17C H 0.1068 0.6856 -0.1377 0.080 Uiso 1 d R . .
Cl2 Cl 0.36432(14) 0.1499(3) -0.16513(12) 0.0816(7) Uani 1 d . . .
O5 O 0.4326(5) 0.1531(11) -0.1899(5) 0.149(3) Uani 1 d . . .
O6 O 0.3788(14) 0.209(2) -0.0871(11) 0.106(8) Uani 0.50 d P . .
O6A O 0.392(2) 0.114(4) -0.0868(16) 0.185(14) Uani 0.50 d P . .
O7 O 0.3460(16) 0.299(2) -0.1783(17) 0.159(7) Uani 0.50 d P . .
O7A O 0.2917(12) 0.199(3) -0.2226(10) 0.129(7) Uani 0.50 d P . .
O8 O 0.3602(19) -0.0009(18) -0.159(2) 0.196(10) Uani 0.50 d P . .
O8A O 0.2820(16) 0.080(4) -0.2033(15) 0.168(12) Uani 0.50 d P . .
O9 O 0.3513(17) -0.153(2) -0.3032(15) 0.212(9) Uani 0.50 d P . .
Cl1 Cl 0.11814(14) -0.2497(2) -0.33882(12) 0.0712(6) Uani 1 d . . .
O1 O 0.0954(5) -0.3940(6) -0.3328(4) 0.107(2) Uani 1 d . . .
O2 O 0.117(2) -0.225(3) -0.4160(16) 0.108(10) Uani 0.50 d P . .
O2A O 0.093(2) -0.205(4) -0.4206(15) 0.145(15) Uani 0.50 d P . .
O3 O 0.1041(19) -0.157(2) -0.2882(13) 0.139(11) Uani 0.50 d P . .
O3A O 0.0481(14) -0.169(3) -0.3256(19) 0.139(11) Uani 0.50 d P . .
O4 O 0.2045(7) -0.2356(17) -0.2941(7) 0.228(6) Uani 1 d . . .

loop_
_atom_site_aniso_label
_atom_site_aniso_U_11
_atom_site_aniso_U_22
_atom_site_aniso_U_33
_atom_site_aniso_U_23
_atom_site_aniso_U_13
_atom_site_aniso_U_12
Cu 0.0526(5) 0.0439(5) 0.0416(4) -0.0035(3) 0.0125(3) -0.0032(4)
N1 0.055(4) 0.068(4) 0.044(3) -0.002(3) 0.013(3) 0.006(3)
N2 0.062(4) 0.049(3) 0.059(3) -0.008(3) 0.031(3) -0.017(3)
N3 0.067(4) 0.035(3) 0.060(3) -0.003(2) 0.017(3) 0.001(3)
N4 0.056(4) 0.055(3) 0.045(3) -0.004(3) 0.013(3) 0.003(3)
N5 0.067(4) 0.053(3) 0.057(3) -0.009(3) 0.026(3) -0.005(3)
C1 0.079(5) 0.050(4) 0.064(4) 0.001(4) 0.037(4) 0.008(4)
C2 0.074(5) 0.065(5) 0.052(4) 0.013(3) 0.023(4) 0.014(4)
C10 0.069(5) 0.056(4) 0.067(4) -0.022(4) 0.034(4) -0.020(4)
C14 0.073(5) 0.049(4) 0.083(5) -0.008(4) 0.037(4) -0.006(4)
C15 0.080(5) 0.060(5) 0.083(5) -0.002(4) 0.044(4) -0.006(4)
C6 0.097(7) 0.054(5) 0.084(5) 0.017(4) 0.034(5) 0.012(4)
C4 0.078(6) 0.086(6) 0.068(5) -0.039(4) 0.024(4) -0.020(5)
C3 0.065(5) 0.075(5) 0.049(4) -0.010(4) 0.012(4) 0.009(4)
C7 0.085(6) 0.063(5) 0.067(5) 0.011(4) 0.024(4) 0.021(4)
C9 0.056(5) 0.095(6) 0.051(4) -0.025(4) 0.021(3) -0.015(4)
C13 0.132(9) 0.048(5) 0.094(6) 0.009(4) 0.062(6) 0.002(5)
C8 0.065(5) 0.092(6) 0.059(4) -0.003(4) 0.015(4) 0.028(4)
C11 0.093(7) 0.088(7) 0.092(6) -0.034(5) 0.049(5) -0.031(6)
C12 0.139(10) 0.066(6) 0.123(8) -0.024(6) 0.089(8) -0.031(6)
C16 0.076(5) 0.059(4) 0.082(5) -0.004(4) 0.046(4) 0.007(4)
C5 0.070(5) 0.049(4) 0.076(5) -0.017(4) 0.024(4) -0.003(4)
C18 0.073(6) 0.146(9) 0.064(5) -0.021(5) 0.011(4) -0.017(6)
C17 0.084(6) 0.071(5) 0.085(5) 0.026(4) 0.021(5) 0.017(5)
Cl2 0.0798(16) 0.1031(19) 0.0611(12) -0.0008(11) 0.0256(11) -0.0254(13)
O5 0.146(7) 0.213(9) 0.125(6) 0.037(6) 0.094(6) 0.043(6)
O6 0.097(10) 0.17(2) 0.057(10) -0.062(13) 0.041(9) -0.039(13)
O6A 0.19(2) 0.23(3) 0.092(16) 0.06(2) 0.007(14) -0.09(3)
O7 0.174(19) 0.122(15) 0.23(2) 0.016(14) 0.132(19) -0.013(13)
O7A 0.058(10) 0.20(2) 0.099(11) -0.007(14) -0.009(8) 0.031(13)
O8 0.17(2) 0.067(11) 0.35(3) 0.001(15) 0.09(2) -0.025(12)
O8A 0.114(16) 0.25(3) 0.146(17) -0.114(19) 0.051(14) -0.12(2)
O9 0.24(2) 0.170(19) 0.23(2) 0.005(17) 0.10(2) 0.051(18)
Cl1 0.0889(16) 0.0508(11) 0.0670(12) -0.0054(9) 0.0214(11) -0.0075(10)
O1 0.172(6) 0.047(3) 0.101(4) 0.009(3) 0.048(4) -0.001(4)
O2 0.21(2) 0.051(10) 0.103(18) 0.018(10) 0.11(2) 0.010(12)
O2A 0.22(3) 0.086(18) 0.055(12) 0.014(10) -0.032(14) -0.032(17)
O3 0.29(4) 0.051(9) 0.109(13) -0.028(8) 0.106(19) 0.000(18)
O3A 0.136(17) 0.076(11) 0.26(3) -0.024(17) 0.14(2) -0.008(13)
O4 0.114(7) 0.329(16) 0.176(9) 0.026(10) -0.019(7) -0.066(9)

loop_
_atom_type_symbol
_atom_type_description
_atom_type_scat_dispersion_real
_atom_type_scat_dispersion_imag
_atom_type_scat_source
C C 0.0033 0.0016 'International Tables Vol C Tables 4.2.6.8 and 6.1.1.4'
H H 0.0000 0.0000 'International Tables Vol C Tables 4.2.6.8 and 6.1.1.4'
N N 0.0061 0.0033 'International Tables Vol C Tables 4.2.6.8 and 6.1.1.4'
O O 0.0106 0.0060 'International Tables Vol C Tables 4.2.6.8 and 6.1.1.4'
Cl Cl 0.1484 0.1585 'International Tables Vol C Tables 4.2.6.8 and 6.1.1.4'
Cu Cu 0.3201 1.2651 'International Tables Vol C Tables 4.2.6.8 and 6.1.1.4'

loop_
_geom_angle_atom_site_label_1
_geom_angle_atom_site_label_2
_geom_angle_atom_site_label_3
_geom_angle
_geom_angle_site_symmetry_1
_geom_angle_site_symmetry_3
_geom_angle_publ_flag
N2 Cu N3 167.6(2) . . ?
N2 Cu N4 79.1(2) . . ?
N3 Cu N4 94.7(2) . . ?
N2 Cu N1 78.7(2) . . ?
N3 Cu N1 101.9(2) . . ?
N4 Cu N1 146.6(2) . . ?
N2 Cu N5 97.2(2) . . ?
N3 Cu N5 94.9(2) . . ?
N4 Cu N5 109.0(2) . . ?
N1 Cu N5 98.3(2) . . ?
C9 N1 C8 122.5(6) . . ?
C9 N1 Cu 114.7(5) . . ?
C8 N1 Cu 122.6(5) . . ?
C1 N2 C10 122.5(6) . . ?
C1 N2 Cu 120.6(5) . . ?
C10 N2 Cu 116.9(5) . . ?
C5 N3 C6 107.8(5) . . ?
C5 N3 C14 108.1(5) . . ?
C6 N3 C14 108.6(6) . . ?
C5 N3 Cu 107.1(4) . . ?
C6 N3 Cu 111.9(4) . . ?
C14 N3 Cu 113.2(4) . . ?
C3 N4 C2 119.4(6) . . ?
C3 N4 Cu 126.7(5) . . ?
C2 N4 Cu 113.2(4) . . ?
C16 N5 Cu 116.9(4) . . ?
N2 C1 C13 120.4(8) . . ?
N2 C1 C2 113.9(6) . . ?
C13 C1 C2 125.7(7) . . ?
N4 C2 C17 110.9(6) . . ?
N4 C2 C1 106.8(5) . . ?
C17 C2 C1 112.7(6) . . ?
N2 C10 C11 118.6(8) . . ?
N2 C10 C9 113.4(6) . . ?
C11 C10 C9 128.0(8) . . ?
C15 C14 N3 117.6(6) . . ?
C14 C15 C16 114.9(6) . . ?
N3 C6 C7 116.3(6) . . ?
C3 C4 C5 119.5(6) . . ?
N4 C3 C4 124.1(7) . . ?
C8 C7 C6 115.8(7) . . ?
N1 C9 C10 114.5(6) . . ?
N1 C9 C18 124.9(8) . . ?
C10 C9 C18 120.5(8) . . ?
C12 C13 C1 117.8(8) . . ?
N1 C8 C7 110.9(6) . . ?
C12 C11 C10 119.3(9) . . ?
C11 C12 C13 121.1(9) . . ?
N5 C16 C15 111.4(6) . . ?
N3 C5 C4 117.0(6) . . ?
O6A Cl2 O7A 137.8(19) . . ?
O6A Cl2 O5 108.9(16) . . ?
O7A Cl2 O5 112.7(10) . . ?
O6A Cl2 O8 70.7(16) . . ?
O7A Cl2 O8 110.0(15) . . ?
O5 Cl2 O8 96.8(11) . . ?
O6A Cl2 O6 39.0(15) . . ?
O7A Cl2 O6 112.1(13) . . ?
O5 Cl2 O6 116.2(9) . . ?
O8 Cl2 O6 107.7(15) . . ?
O6A Cl2 O7 113.0(17) . . ?
O7A Cl2 O7 57.7(12) . . ?
O5 Cl2 O7 94.8(8) . . ?
O8 Cl2 O7 165.8(14) . . ?
O6 Cl2 O7 74.0(13) . . ?
O6A Cl2 O8A 105.9(17) . . ?
O7A Cl2 O8A 50.2(13) . . ?
O5 Cl2 O8A 129.0(10) . . ?
O8 Cl2 O8A 61.6(13) . . ?
O6 Cl2 O8A 114.4(12) . . ?
O7 Cl2 O8A 104.6(17) . . ?
O6A O6 Cl2 65(2) . . ?
O6A O6 O7 118(3) . . ?
Cl2 O6 O7 53.3(9) . . ?
O6 O6A Cl2 76(2) . . ?
O6 O6A O8 130(4) . . ?
Cl2 O6A O8 57.3(14) . . ?
O7A O7 Cl2 57.9(10) . . ?
O7A O7 O6 96.5(15) . . ?
Cl2 O7 O6 52.7(9) . . ?
O8A O7A O7 129(2) . . ?
O8A O7A Cl2 69.5(15) . . ?
O7 O7A Cl2 64.4(12) . . ?
Cl2 O8 O8A 60.3(10) . . ?
Cl2 O8 O6A 52.0(11) . . ?
O8A O8 O6A 92.9(17) . . ?
O7A O8A Cl2 60.3(10) . . ?
O7A O8A O8 116.3(18) . . ?
Cl2 O8A O8 58.1(11) . . ?
O3 Cl1 O2 128.3(16) . . ?
O3 Cl1 O4 88.2(13) . . ?
O2 Cl1 O4 99.7(15) . . ?
O3 Cl1 O2A 115.8(18) . . ?
O2 Cl1 O2A 18(3) . . ?
O4 Cl1 O2A 114.2(16) . . ?
O3 Cl1 O1 116.6(11) . . ?
O2 Cl1 O1 109.3(13) . . ?
O4 Cl1 O1 107.8(7) . . ?
O2A Cl1 O1 111.8(13) . . ?
O3 Cl1 O3A 38.1(12) . . ?
O2 Cl1 O3A 110.8(18) . . ?
O4 Cl1 O3A 126.2(11) . . ?
O2A Cl1 O3A 93(2) . . ?
O1 Cl1 O3A 102.5(10) . . ?
O3A O3 Cl1 81(2) . . ?
O3 O3A Cl1 61(2) . . ?

loop_
_geom_bond_atom_site_label_1
_geom_bond_atom_site_label_2
_geom_bond_distance
_geom_bond_site_symmetry_2
_geom_bond_publ_flag
Cu N2 1.944(5) . ?
Cu N3 1.993(5) . ?
Cu N4 2.015(5) . ?
Cu N1 2.061(6) . ?
Cu N5 2.186(5) . ?
N1 C9 1.284(9) . ?
N1 C8 1.438(9) . ?
N2 C1 1.314(8) . ?
N2 C10 1.353(9) . ?
N3 C5 1.500(8) . ?
N3 C6 1.514(9) . ?
N3 C14 1.515(9) . ?
N4 C3 1.251(8) . ?
N4 C2 1.486(9) . ?
N5 C16 1.453(9) . ?
C1 C13 1.379(10) . ?
C1 C2 1.526(10) . ?
C2 C17 1.519(10) . ?
C10 C11 1.374(11) . ?
C10 C9 1.469(10) . ?
C14 C15 1.505(9) . ?
C15 C16 1.506(10) . ?
C6 C7 1.522(11) . ?
C4 C3 1.469(11) . ?
C4 C5 1.514(10) . ?
C7 C8 1.507(11) . ?
C9 C18 1.492(10) . ?
C13 C12 1.377(13) . ?
C11 C12 1.355(13) . ?
Cl2 O6A 1.31(2) . ?
Cl2 O7A 1.329(14) . ?
Cl2 O5 1.362(7) . ?
Cl2 O8 1.402(16) . ?
Cl2 O6 1.403(14) . ?
Cl2 O7 1.414(19) . ?
Cl2 O8A 1.434(15) . ?
O6 O6A 0.91(3) . ?
O6 O7 1.70(3) . ?
O6A O8 1.57(4) . ?
O7 O7A 1.32(3) . ?
O7A O8A 1.18(3) . ?
O8 O8A 1.45(3) . ?
Cl1 O3 1.313(19) . ?
Cl1 O2 1.36(2) . ?
Cl1 O4 1.363(10) . ?
Cl1 O2A 1.39(3) . ?
Cl1 O1 1.400(6) . ?
Cl1 O3A 1.48(2) . ?
O3 O3A 0.92(3) . ?
